data_2237274
loop_
_publ_author_name
'Revathi, B. K.'
'Sathya, S.'
'Usha, G.'
'Murugan, G.'
'Bakthadoss, M.'

_publ_section_title
;
 Methyl
 4'-(4-fluorophenyl)-1'-methyl-3'-nitromethyl-2-oxospiro[indoline-3,2'-pyrrolidine]-3'-carboxylate
;
_journal_coeditor_code BH2472
_journal_issue 2
_journal_name_full 'Acta Crystallographica Section E'
_journal_page_first o278
_journal_paper_doi 10.1107/S1600536813001578
_journal_volume 69
_journal_year 2013
_chemical_formula_iupac 'C21 H20 F N3 O5'
_chemical_formula_moiety 'C21 H20 F N3 O5'
_chemical_formula_sum 'C21 H20 F N3 O5'
_chemical_formula_weight 413.40
_chemical_name_systematic
'Methyl 4'-(4-fluorophenyl)-1'-methyl-3'-nitromethyl-2-oxospiro[indoline-3,2'-pyrrolidine]-3'-carboxylate'
_space_group_IT_number 33
_symmetry_cell_setting orthorhombic
_symmetry_space_group_name_Hall 'P 2c -2n'
_symmetry_space_group_name_H-M 'P n a 21'
_atom_sites_solution_hydrogens geom
_atom_sites_solution_primary direct
_atom_sites_solution_secondary difmap
_audit_creation_method SHELXL-97
_cell_angle_alpha 90.00
_cell_angle_beta 90.00
_cell_angle_gamma 90.00
_cell_formula_units_Z 4
_cell_length_a 8.0265(5)
_cell_length_b 25.7011(15)
_cell_length_c 9.7763(6)
_cell_measurement_temperature 293(2)
_cell_measurement_theta_max 28.01
_cell_measurement_theta_min 2.23
_cell_volume 2016.8(2)
_computing_cell_refinement 'SAINT (Bruker, 2004)'
_computing_data_collection 'APEX2 (Bruker, 2004)'
_computing_data_reduction 'SAINT and XPREP (Bruker, 2004)'
_computing_molecular_graphics 'ORTEP-3 for Windows (Farrugia, 2012)'
_computing_publication_material 'SHELXL97 (Sheldrick, 2008) and PLATON (Spek, 2009)'
_computing_structure_refinement 'SHELXL97 (Sheldrick, 2008)'
_computing_structure_solution 'SHELXS97 (Sheldrick, 2008)'
_diffrn_ambient_temperature 293(2)
_diffrn_measured_fraction_theta_full 0.989
_diffrn_measured_fraction_theta_max 0.989
_diffrn_measurement_device_type 'Bruker Kappa APEXII CCD'
_diffrn_measurement_method '\w and \f scan'
_diffrn_radiation_monochromator graphite
_diffrn_radiation_source 'fine-focus sealed tube'
_diffrn_radiation_type MoK\a
_diffrn_radiation_wavelength 0.71073
_diffrn_reflns_av_R_equivalents 0.0216
_diffrn_reflns_av_sigmaI/netI 0.0124
_diffrn_reflns_limit_h_max 10
_diffrn_reflns_limit_h_min -10
_diffrn_reflns_limit_k_max 33
_diffrn_reflns_limit_k_min -33
_diffrn_reflns_limit_l_max 12
_diffrn_reflns_limit_l_min -12
_diffrn_reflns_number 22124
_diffrn_reflns_theta_full 28.01
_diffrn_reflns_theta_max 28.01
_diffrn_reflns_theta_min 2.23
_exptl_absorpt_coefficient_mu 0.104
_exptl_absorpt_correction_T_max 0.981
_exptl_absorpt_correction_T_min 0.979
_exptl_absorpt_correction_type multi-scan
_exptl_absorpt_process_details '(SADABS; Bruker, 2004)'
_exptl_crystal_colour colourless
_exptl_crystal_density_diffrn 1.362
_exptl_crystal_density_method 'not measured'
_exptl_crystal_description block
_exptl_crystal_F_000 864
_exptl_crystal_size_max 0.20
_exptl_crystal_size_mid 0.18
_exptl_crystal_size_min 0.18
_refine_diff_density_max 0.298
_refine_diff_density_min -0.156
_refine_ls_extinction_method none
_refine_ls_goodness_of_fit_ref 1.128
_refine_ls_hydrogen_treatment constr
_refine_ls_matrix_type full
_refine_ls_number_constraints 0
_refine_ls_number_parameters 271
_refine_ls_number_reflns 2551
_refine_ls_number_restraints 1
_refine_ls_restrained_S_all 1.128
_refine_ls_R_factor_all 0.0505
_refine_ls_R_factor_gt 0.0471
_refine_ls_shift/su_max 0.000
_refine_ls_shift/su_mean 0.000
_refine_ls_structure_factor_coef Fsqd
_refine_ls_weighting_details 'calc w=1/[\s^2^(Fo^2^)+(0.1P)^2^] where P=(Fo^2^+2Fc^2^)/3'
_refine_ls_weighting_scheme calc
_refine_ls_wR_factor_gt 0.1280
_refine_ls_wR_factor_ref 0.1321
_reflns_number_gt 2355
_reflns_number_total 2551
_reflns_threshold_expression I>2\s(I)
_cod_data_source_file bh2472.cif
_cod_data_source_block I
_cod_database_code 2237274
_cod_database_fobs_code 2237274

loop_
_symmetry_equiv_pos_as_xyz
'x, y, z'
'-x, -y, z+1/2'
'-x+1/2, y+1/2, z+1/2'
'x+1/2, -y+1/2, z'

loop_
_atom_site_type_symbol
_atom_site_label
_atom_site_fract_x
_atom_site_fract_y
_atom_site_fract_z
_atom_site_U_iso_or_equiv
_atom_site_adp_type
_atom_site_calc_flag
_atom_site_refinement_flags
_atom_site_occupancy
_atom_site_symmetry_multiplicity
C C1 0.3956(3) 0.11630(9) 0.1303(3) 0.0495(5) Uani d . 1 1
H H1 0.4261 0.1306 0.2140 0.059 Uiso calc R 1 1
C C2 0.4898(3) 0.12602(10) 0.0138(3) 0.0565(6) Uani d . 1 1
H H2 0.5850 0.1465 0.0206 0.068 Uiso calc R 1 1
C C3 0.4449(3) 0.10596(11) -0.1112(3) 0.0587(6) Uani d . 1 1
H H3 0.5085 0.1137 -0.1880 0.070 Uiso calc R 1 1
C C4 0.3039(3) 0.07382(10) -0.1246(3) 0.0547(5) Uani d . 1 1
H H4 0.2729 0.0599 -0.2086 0.066 Uiso calc R 1 1
C C5 0.2141(3) 0.06398(8) -0.0077(3) 0.0451(5) Uani d . 1 1
C C6 0.2544(3) 0.08481(7) 0.1197(2) 0.0427(4) Uani d . 1 1
C C7 0.0156(3) 0.03050(8) 0.1341(3) 0.0493(5) Uani d . 1 1
C C8 0.1232(3) 0.06782(7) 0.2227(2) 0.0411(4) Uani d . 1 1
C C9 0.2291(3) 0.08136(9) 0.4461(3) 0.0514(5) Uani d . 1 1
H H9A 0.3491 0.0856 0.4421 0.062 Uiso calc R 1 1
H H9B 0.1982 0.0717 0.5386 0.062 Uiso calc R 1 1
C C10 0.1406(2) 0.13220(7) 0.4033(2) 0.0390(4) Uani d . 1 1
H H10 0.2258 0.1548 0.3629 0.047 Uiso calc R 1 1
C C11 0.0209(2) 0.11542(7) 0.2839(2) 0.0365(4) Uani d . 1 1
C C12 0.0607(3) 0.16266(9) 0.5181(2) 0.0456(5) Uani d . 1 1
C C13 0.0601(4) 0.21706(11) 0.5106(3) 0.0588(6) Uani d . 1 1
H H13 0.1131 0.2333 0.4375 0.071 Uiso calc R 1 1
C C14 -0.0166(5) 0.24707(14) 0.6083(4) 0.0829(11) Uani d . 1 1
H H14 -0.0177 0.2832 0.6014 0.099 Uiso calc R 1 1
C C15 -0.0913(5) 0.2224(2) 0.7158(4) 0.0902(13) Uani d . 1 1
C C16 -0.0913(5) 0.1694(2) 0.7311(3) 0.0904(13) Uani d . 1 1
H H16 -0.1425 0.1539 0.8060 0.109 Uiso calc R 1 1
C C17 -0.0125(4) 0.13928(14) 0.6316(3) 0.0628(7) Uani d . 1 1
H H17 -0.0088 0.1033 0.6412 0.075 Uiso calc R 1 1
C C18 -0.1491(3) 0.09642(8) 0.3340(2) 0.0466(5) Uani d . 1 1
H H18A -0.2032 0.0778 0.2601 0.056 Uiso calc R 1 1
H H18B -0.1318 0.0720 0.4082 0.056 Uiso calc R 1 1
C C19 -0.0041(3) 0.15462(7) 0.1679(2) 0.0390(4) Uani d . 1 1
C C20 0.0779(4) 0.23421(12) 0.0716(4) 0.0769(10) Uani d . 1 1
H H20A 0.1486 0.2634 0.0914 0.115 Uiso calc R 1 1
H H20B -0.0350 0.2459 0.0619 0.115 Uiso calc R 1 1
H H20C 0.1137 0.2180 -0.0119 0.115 Uiso calc R 1 1
C C21 0.2968(4) -0.00037(11) 0.3289(4) 0.0769(9) Uani d . 1 1
H H21A 0.3231 -0.0156 0.4159 0.115 Uiso calc R 1 1
H H21B 0.3961 0.0138 0.2889 0.115 Uiso calc R 1 1
H H21C 0.2515 -0.0265 0.2694 0.115 Uiso calc R 1 1
N N1 0.1739(3) 0.04125(7) 0.3481(2) 0.0503(4) Uani d . 1 1
N N2 0.0717(2) 0.03194(7) 0.0047(2) 0.0506(5) Uani d . 1 1
H H2A 0.0266 0.0154 -0.0622 0.061 Uiso calc R 1 1
N N3 -0.2642(2) 0.13883(9) 0.3830(2) 0.0558(5) Uani d . 1 1
O O1 -0.0977(3) 0.00319(8) 0.1779(2) 0.0701(6) Uani d . 1 1
O O2 -0.0938(2) 0.14544(7) 0.0731(2) 0.0534(4) Uani d . 1 1
O O3 0.0879(2) 0.19697(6) 0.18238(18) 0.0467(4) Uani d . 1 1
O O4 -0.3674(3) 0.12634(12) 0.4665(3) 0.0891(8) Uani d . 1 1
O O5 -0.2541(3) 0.18170(9) 0.3327(3) 0.0725(6) Uani d . 1 1
F F -0.1702(4) 0.25155(16) 0.8126(3) 0.1407(14) Uani d . 1 1

loop_
_atom_site_aniso_label
_atom_site_aniso_U_11
_atom_site_aniso_U_22
_atom_site_aniso_U_33
_atom_site_aniso_U_12
_atom_site_aniso_U_13
_atom_site_aniso_U_23
C1 0.0430(10) 0.0469(11) 0.0586(13) -0.0016(9) -0.0007(10) -0.0078(10)
C2 0.0408(10) 0.0505(12) 0.0781(17) -0.0041(9) 0.0071(11) -0.0067(12)
C3 0.0542(12) 0.0576(13) 0.0644(15) -0.0041(10) 0.0159(12) -0.0052(12)
C4 0.0578(12) 0.0523(12) 0.0539(12) -0.0018(10) 0.0035(11) -0.0060(10)
C5 0.0449(10) 0.0352(9) 0.0553(12) 0.0008(8) 0.0011(9) -0.0069(9)
C6 0.0434(10) 0.0346(9) 0.0501(11) 0.0033(7) -0.0005(9) 0.0002(8)
C7 0.0603(12) 0.0302(9) 0.0573(13) -0.0074(8) 0.0015(11) -0.0072(9)
C8 0.0477(10) 0.0302(8) 0.0455(10) -0.0024(7) -0.0014(9) -0.0011(8)
C9 0.0537(11) 0.0453(11) 0.0551(12) -0.0007(10) -0.0151(11) 0.0084(10)
C10 0.0439(9) 0.0360(8) 0.0371(9) -0.0064(7) -0.0058(8) 0.0027(7)
C11 0.0409(9) 0.0321(8) 0.0364(9) -0.0035(7) -0.0031(7) -0.0007(7)
C12 0.0476(10) 0.0525(12) 0.0369(10) -0.0055(9) -0.0060(9) -0.0045(9)
C13 0.0703(15) 0.0514(13) 0.0546(14) -0.0030(11) -0.0120(12) -0.0122(11)
C14 0.099(2) 0.080(2) 0.070(2) 0.0254(18) -0.0267(18) -0.0332(18)
C15 0.083(2) 0.133(4) 0.0544(17) 0.037(2) -0.0180(16) -0.039(2)
C16 0.0714(19) 0.161(4) 0.0392(13) 0.000(2) 0.0035(13) -0.0025(19)
C17 0.0645(15) 0.0838(19) 0.0401(12) -0.0096(13) -0.0040(11) 0.0066(12)
C18 0.0481(10) 0.0426(10) 0.0491(11) -0.0088(8) 0.0016(10) -0.0030(9)
C19 0.0414(9) 0.0357(9) 0.0397(10) 0.0009(7) -0.0033(8) 0.0013(8)
C20 0.089(2) 0.0620(16) 0.079(2) -0.0208(14) -0.0223(17) 0.0373(16)
C21 0.087(2) 0.0523(14) 0.091(2) 0.0249(14) -0.002(2) 0.0125(14)
N1 0.0629(11) 0.0336(8) 0.0543(10) 0.0054(8) -0.0047(9) 0.0061(8)
N2 0.0552(10) 0.0433(10) 0.0532(11) -0.0086(7) 0.0016(9) -0.0114(8)
N3 0.0382(9) 0.0719(13) 0.0573(12) -0.0055(8) -0.0024(9) -0.0161(11)
O1 0.0878(13) 0.0495(10) 0.0729(12) -0.0332(9) 0.0181(11) -0.0134(9)
O2 0.0571(9) 0.0571(9) 0.0460(9) -0.0035(7) -0.0132(8) 0.0043(7)
O3 0.0568(8) 0.0361(7) 0.0472(8) -0.0059(6) -0.0068(7) 0.0092(6)
O4 0.0599(11) 0.1159(19) 0.0916(18) -0.0154(12) 0.0277(12) -0.0243(16)
O5 0.0721(12) 0.0647(11) 0.0806(14) 0.0173(9) 0.0032(11) -0.0056(11)
F 0.131(2) 0.222(4) 0.0689(15) 0.078(2) -0.0131(14) -0.0631(18)

loop_
_atom_type_symbol
_atom_type_description
_atom_type_scat_dispersion_real
_atom_type_scat_dispersion_imag
_atom_type_scat_source
C C 0.0033 0.0016 'International Tables Vol C Tables 4.2.6.8 and 6.1.1.4'
H H 0.0000 0.0000 'International Tables Vol C Tables 4.2.6.8 and 6.1.1.4'
N N 0.0061 0.0033 'International Tables Vol C Tables 4.2.6.8 and 6.1.1.4'
O O 0.0106 0.0060 'International Tables Vol C Tables 4.2.6.8 and 6.1.1.4'
F F 0.0171 0.0103 'International Tables Vol C Tables 4.2.6.8 and 6.1.1.4'

loop_
_geom_angle_atom_site_label_1
_geom_angle_atom_site_label_2
_geom_angle_atom_site_label_3
_geom_angle
C2 C1 C6 119.0(2)
C2 C1 H1 120.5
C6 C1 H1 120.5
C3 C2 C1 121.2(2)
C3 C2 H2 119.4
C1 C2 H2 119.4
C2 C3 C4 120.9(2)
C2 C3 H3 119.5
C4 C3 H3 119.5
C5 C4 C3 116.9(2)
C5 C4 H4 121.6
C3 C4 H4 121.6
C4 C5 C6 123.4(2)
C4 C5 N2 127.0(2)
C6 C5 N2 109.5(2)
C5 C6 C1 118.5(2)
C5 C6 C8 108.73(18)
C1 C6 C8 132.8(2)
O1 C7 N2 126.4(2)
O1 C7 C8 124.8(2)
N2 C7 C8 108.78(19)
N1 C8 C6 119.80(19)
N1 C8 C7 109.50(17)
C6 C8 C7 101.10(18)
N1 C8 C11 100.84(17)
C6 C8 C11 112.69(16)
C7 C8 C11 113.42(18)
N1 C9 C10 106.07(17)
N1 C9 H9A 110.5
C10 C9 H9A 110.5
N1 C9 H9B 110.5
C10 C9 H9B 110.5
H9A C9 H9B 108.7
C12 C10 C9 115.6(2)
C12 C10 C11 115.70(16)
C9 C10 C11 104.48(16)
C12 C10 H10 106.8
C9 C10 H10 106.8
C11 C10 H10 106.8
C18 C11 C19 109.31(17)
C18 C11 C10 113.27(17)
C19 C11 C10 116.74(15)
C18 C11 C8 109.60(16)
C19 C11 C8 107.18(16)
C10 C11 C8 100.04(15)
C17 C12 C13 118.1(3)
C17 C12 C10 123.2(2)
C13 C12 C10 118.7(2)
C14 C13 C12 121.7(3)
C14 C13 H13 119.1
C12 C13 H13 119.1
C15 C14 C13 118.1(3)
C15 C14 H14 120.9
C13 C14 H14 120.9
F C15 C14 119.0(4)
F C15 C16 118.0(4)
C14 C15 C16 123.0(3)
C15 C16 C17 118.4(4)
C15 C16 H16 120.8
C17 C16 H16 120.8
C12 C17 C16 120.5(4)
C12 C17 H17 119.7
C16 C17 H17 119.7
N3 C18 C11 114.69(17)
N3 C18 H18A 108.6
C11 C18 H18A 108.6
N3 C18 H18B 108.6
C11 C18 H18B 108.6
H18A C18 H18B 107.6
O2 C19 O3 125.5(2)
O2 C19 C11 121.53(18)
O3 C19 C11 112.90(17)
O3 C20 H20A 109.5
O3 C20 H20B 109.5
H20A C20 H20B 109.5
O3 C20 H20C 109.5
H20A C20 H20C 109.5
H20B C20 H20C 109.5
N1 C21 H21A 109.5
N1 C21 H21B 109.5
H21A C21 H21B 109.5
N1 C21 H21C 109.5
H21A C21 H21C 109.5
H21B C21 H21C 109.5
C8 N1 C21 114.9(2)
C8 N1 C9 107.58(16)
C21 N1 C9 113.0(2)
C7 N2 C5 111.58(19)
C7 N2 H2A 124.2
C5 N2 H2A 124.2
O4 N3 O5 124.3(3)
O4 N3 C18 116.3(2)
O5 N3 C18 119.3(2)
C19 O3 C20 115.7(2)

loop_
_geom_bond_atom_site_label_1
_geom_bond_atom_site_label_2
_geom_bond_distance
C1 C2 1.389(4)
C1 C6 1.396(3)
C1 H1 0.9300
C2 C3 1.375(4)
C2 H2 0.9300
C3 C4 1.407(3)
C3 H3 0.9300
C4 C5 1.374(3)
C4 H4 0.9300
C5 C6 1.394(3)
C5 N2 1.414(3)
C6 C8 1.521(3)
C7 O1 1.226(3)
C7 N2 1.343(3)
C7 C8 1.554(3)
C8 N1 1.460(3)
C8 C11 1.590(3)
C9 N1 1.476(3)
C9 C10 1.545(3)
C9 H9A 0.9700
C9 H9B 0.9700
C10 C12 1.511(3)
C10 C11 1.573(3)
C10 H10 0.9800
C11 C18 1.529(3)
C11 C19 1.530(3)
C12 C17 1.392(4)
C12 C13 1.400(4)
C13 C14 1.374(4)
C13 H13 0.9300
C14 C15 1.365(7)
C14 H14 0.9300
C15 F 1.363(4)
C15 C16 1.372(7)
C16 C17 1.394(5)
C16 H16 0.9300
C17 H17 0.9300
C18 N3 1.507(3)
C18 H18A 0.9700
C18 H18B 0.9700
C19 O2 1.196(3)
C19 O3 1.323(2)
C20 O3 1.447(3)
C20 H20A 0.9600
C20 H20B 0.9600
C20 H20C 0.9600
C21 N1 1.467(3)
C21 H21A 0.9600
C21 H21B 0.9600
C21 H21C 0.9600
N2 H2A 0.8600
N3 O4 1.207(3)
N3 O5 1.209(3)

loop_
_geom_hbond_atom_site_label_D
_geom_hbond_atom_site_label_H
_geom_hbond_atom_site_label_A
_geom_hbond_site_symmetry_A
_geom_hbond_distance_DH
_geom_hbond_distance_HA
_geom_hbond_distance_DA
_geom_hbond_angle_DHA
_geom_hbond_publ_flag
N2 H2A N1 2_554 0.86 2.34 3.127(2) 151.8 y
C4 H4 O1 2_554 0.93 2.42 3.223(2) 145.0 y
C9 H9B O1 2 0.97 2.49 3.314(2) 142.1 y
C9 H9A O4 1_655 0.97 2.51 3.443(3) 160.2 y

loop_
_geom_torsion_atom_site_label_1
_geom_torsion_atom_site_label_2
_geom_torsion_atom_site_label_3
_geom_torsion_atom_site_label_4
_geom_torsion
C6 C1 C2 C3 1.1(4)
C1 C2 C3 C4 -1.6(4)
C2 C3 C4 C5 0.4(4)
C3 C4 C5 C6 1.2(4)
C3 C4 C5 N2 -178.1(2)
C4 C5 C6 C1 -1.7(3)
N2 C5 C6 C1 177.79(19)
C4 C5 C6 C8 177.1(2)
N2 C5 C6 C8 -3.4(2)
C2 C1 C6 C5 0.5(3)
C2 C1 C6 C8 -177.9(2)
C5 C6 C8 N1 125.3(2)
C1 C6 C8 N1 -56.2(3)
C5 C6 C8 C7 5.0(2)
C1 C6 C8 C7 -176.4(2)
C5 C6 C8 C11 -116.37(19)
C1 C6 C8 C11 62.2(3)
O1 C7 C8 N1 45.3(3)
N2 C7 C8 N1 -132.4(2)
O1 C7 C8 C6 172.7(2)
N2 C7 C8 C6 -5.1(2)
O1 C7 C8 C11 -66.4(3)
N2 C7 C8 C11 115.8(2)
N1 C9 C10 C12 133.5(2)
N1 C9 C10 C11 5.2(2)
C12 C10 C11 C18 -41.3(2)
C9 C10 C11 C18 87.1(2)
C12 C10 C11 C19 87.0(2)
C9 C10 C11 C19 -144.63(19)
C12 C10 C11 C8 -157.81(18)
C9 C10 C11 C8 -29.5(2)
N1 C8 C11 C18 -75.4(2)
C6 C8 C11 C18 155.62(19)
C7 C8 C11 C18 41.5(2)
N1 C8 C11 C19 166.04(16)
C6 C8 C11 C19 37.1(2)
C7 C8 C11 C19 -77.0(2)
N1 C8 C11 C10 43.83(18)
C6 C8 C11 C10 -85.1(2)
C7 C8 C11 C10 160.79(18)
C9 C10 C12 C17 -34.3(3)
C11 C10 C12 C17 88.4(3)
C9 C10 C12 C13 145.6(2)
C11 C10 C12 C13 -91.8(2)
C17 C12 C13 C14 -3.0(4)
C10 C12 C13 C14 177.2(2)
C12 C13 C14 C15 1.0(5)
C13 C14 C15 F -179.0(3)
C13 C14 C15 C16 0.8(5)
F C15 C16 C17 179.3(3)
C14 C15 C16 C17 -0.6(5)
C13 C12 C17 C16 3.2(4)
C10 C12 C17 C16 -177.0(3)
C15 C16 C17 C12 -1.5(5)
C19 C11 C18 N3 -57.6(2)
C10 C11 C18 N3 74.4(2)
C8 C11 C18 N3 -174.82(19)
C18 C11 C19 O2 -49.3(3)
C10 C11 C19 O2 -179.5(2)
C8 C11 C19 O2 69.4(3)
C18 C11 C19 O3 133.43(19)
C10 C11 C19 O3 3.2(2)
C8 C11 C19 O3 -107.87(19)
C6 C8 N1 C21 -45.7(3)
C7 C8 N1 C21 70.3(3)
C11 C8 N1 C21 -169.9(2)
C6 C8 N1 C9 81.1(2)
C7 C8 N1 C9 -162.96(19)
C11 C8 N1 C9 -43.2(2)
C10 C9 N1 C8 24.4(2)
C10 C9 N1 C21 152.3(2)
O1 C7 N2 C5 -174.3(3)
C8 C7 N2 C5 3.4(3)
C4 C5 N2 C7 179.4(2)
C6 C5 N2 C7 0.0(3)
C11 C18 N3 O4 -153.5(2)
C11 C18 N3 O5 30.2(3)
O2 C19 O3 C20 -0.8(4)
C11 C19 O3 C20 176.3(2)
